data_7719606
loop_
_publ_author_name
'Archer, Emma M.'
'Vigil, Correy R.'
'Galley, Shane S.'
'Jackson, Jessica A.'
'Shafer, Jenifer C.'

_publ_section_title
;
 Unveiling the interplay: comparing solvent extraction, structure, and
 stability constants in a phenanthroline diamide system with trivalent
 lanthanides.
;
_journal_issue 43
_journal_name_full 'Dalton transactions (Cambridge, England : 2003)'
_journal_page_first 16086
_journal_page_last 16094
_journal_paper_doi 10.1039/d5dt01636c
_journal_volume 54
_journal_year 2025
_chemical_formula_moiety 'C22 H26 Ho N7 O11'
_chemical_formula_sum 'C22 H26 Ho N7 O11'
_chemical_formula_weight 729.43
_chemical_name_systematic Ho_TEtDAPhen
_space_group_crystal_system monoclinic
_space_group_IT_number 14
_space_group_name_Hall '-P 2ybc'
_space_group_name_H-M_alt 'P 1 21/c 1'
_atom_sites_solution_hydrogens geom
_atom_sites_solution_primary dual
_audit_creation_date 2025-02-07
_audit_creation_method
;
Olex2 1.5
(compiled 2024.02.16 svn.r378c4104 for OlexSys, GUI svn.r6928)
;
_audit_update_record
;
2025-05-12 deposited with the CCDC.	2025-09-25 downloaded from the CCDC.
;
_cell_angle_alpha 90
_cell_angle_beta 96.835(14)
_cell_angle_gamma 90
_cell_formula_units_Z 4
_cell_length_a 9.584(4)
_cell_length_b 17.569(7)
_cell_length_c 16.203(7)
_cell_measurement_reflns_used 8916
_cell_measurement_temperature 100
_cell_measurement_theta_max 20.454
_cell_measurement_theta_min 2.490
_cell_volume 2709(2)
_computing_cell_refinement 'SAINT V8.40B (?, 2016)'
_computing_data_reduction 'SAINT V8.40B (?, 2016)'
_computing_molecular_graphics 'Olex2 1.5 (Dolomanov et al., 2009)'
_computing_publication_material 'Olex2 1.5 (Dolomanov et al., 2009)'
_computing_structure_refinement 'SHELXL 2019/3 (Sheldrick, 2015)'
_computing_structure_solution 'SHELXT 2014/5 (Sheldrick, 2014)'
_diffrn_ambient_temperature 100
_diffrn_measured_fraction_theta_full 0.997
_diffrn_measured_fraction_theta_max 0.989
_diffrn_measurement_device_type 'Bruker D8 Venture'
_diffrn_radiation_type AgK\a
_diffrn_radiation_wavelength 0.56086
_diffrn_reflns_av_R_equivalents 0.0938
_diffrn_reflns_av_unetI/netI 0.0451
_diffrn_reflns_Laue_measured_fraction_full 0.997
_diffrn_reflns_Laue_measured_fraction_max 0.989
_diffrn_reflns_limit_h_max 11
_diffrn_reflns_limit_h_min -11
_diffrn_reflns_limit_k_max 21
_diffrn_reflns_limit_k_min -21
_diffrn_reflns_limit_l_max 20
_diffrn_reflns_limit_l_min -20
_diffrn_reflns_number 87354
_diffrn_reflns_point_group_measured_fraction_full 0.997
_diffrn_reflns_point_group_measured_fraction_max 0.989
_diffrn_reflns_theta_full 19.665
_diffrn_reflns_theta_max 20.594
_diffrn_reflns_theta_min 2.490
_diffrn_source_current 1.0
_diffrn_source_power 0.05
_diffrn_source_voltage 50.0
_exptl_absorpt_coefficient_mu 1.601
_exptl_absorpt_correction_T_max 0.7171
_exptl_absorpt_correction_T_min 0.6175
_exptl_absorpt_correction_type multi-scan
_exptl_absorpt_process_details
;
SADABS-2016/2 (Bruker,2016/2) was used for absorption correction.
wR2(int) was 0.1545 before and 0.1025 after correction.
The Ratio of minimum to maximum transmission is 0.8611.
The \l/2 correction factor is Not present.
;
_exptl_crystal_colour 'clear yellow'
_exptl_crystal_colour_lustre clear
_exptl_crystal_colour_primary yellow
_exptl_crystal_density_diffrn 1.788
_exptl_crystal_description prism
_exptl_crystal_F_000 1448
_exptl_crystal_size_max 0.235
_exptl_crystal_size_mid 0.207
_exptl_crystal_size_min 0.157
_refine_diff_density_max 1.000
_refine_diff_density_min -0.548
_refine_diff_density_rms 0.110
_refine_ls_extinction_method none
_refine_ls_goodness_of_fit_ref 1.082
_refine_ls_hydrogen_treatment constr
_refine_ls_matrix_type full
_refine_ls_number_parameters 385
_refine_ls_number_reflns 5526
_refine_ls_number_restraints 1
_refine_ls_restrained_S_all 1.082
_refine_ls_R_factor_all 0.0344
_refine_ls_R_factor_gt 0.0302
_refine_ls_shift/su_max 0.002
_refine_ls_shift/su_mean 0.000
_refine_ls_structure_factor_coef Fsqd
_refine_ls_weighting_details 'w=1/[\s^2^(Fo^2^)+(0.0329P)^2^+1.9433P] where P=(Fo^2^+2Fc^2^)/3'
_refine_ls_weighting_scheme calc
_refine_ls_wR_factor_gt 0.0730
_refine_ls_wR_factor_ref 0.0775
_reflns_Friedel_coverage 0.000
_reflns_number_gt 4887
_reflns_number_total 5526
_reflns_threshold_expression 'I > 2\s(I)'
_cod_data_source_file d5dt01636c8.cif
_cod_data_source_block ag_ho_tetdaphen
_cod_depositor_comments 'Adding full bibliography for 7719600--7719609.cif.'
_cod_original_cell_volume 2709.0(19)
_cod_database_code 7719606
_shelx_shelxl_version_number 2019/3
_shelx_space_group_comment
;
The symmetry employed for this shelxl refinement is uniquely defined
by the following loop, which should always be used as a source of
symmetry information in preference to the above space-group names.
They are only intended as comments.
;
_shelx_estimated_absorpt_t_max 0.787
_shelx_estimated_absorpt_t_min 0.705
_olex2_refinement_description
;
1. Fixed Uiso
 At 1.2 times of:
  All C(H) groups, All C(H,H) groups, All C(H,H,H,H) groups
 At 1.5 times of:
  All C(H,H,H) groups
2. Restrained distances
 C14-C15 \\sim C14-C16A
 with sigma of 0.02
3. Others
 Sof(H14C)=Sof(H14D)=Sof(C16A)=Sof(H16C)=Sof(H16D)=Sof(H16E)=1-FVAR(1)
 Sof(H14A)=Sof(H14B)=Sof(C15)=Sof(H15A)=Sof(H15B)=Sof(H15C)=FVAR(1)
4.a Secondary CH2 refined with riding coordinates:
 C14(H14A,H14B), C14(H14C,H14D), C16(H16A,H16B), C21(H21A,H21B), C19(H19A,H19B)
4.b Aromatic/amide H refined with riding coordinates:
 C10(H10), C11(H11), C3(H3), C2(H2), C6(H6), C5(H5)
4.c Idealised Me refined as rotating group:
 C22(H22A,H22B,H22C), C17(H17A,H17B,H17C), C20(H20A,H20B,H20C), C15(H15A,H15B,
 H15C), C16A(H16C,H16D,H16E)
;
_olex2_submission_special_instructions 'No special instructions were received'

loop_
_space_group_symop_operation_xyz
'x, y, z'
'-x, y+1/2, -z+1/2'
'-x, -y, -z'
'x, -y-1/2, z-1/2'

loop_
_atom_site_label
_atom_site_type_symbol
_atom_site_fract_x
_atom_site_fract_y
_atom_site_fract_z
_atom_site_U_iso_or_equiv
_atom_site_adp_type
_atom_site_occupancy
_atom_site_site_symmetry_order
_atom_site_calc_flag
_atom_site_refinement_flags_posn
_atom_site_refinement_flags_adp
_atom_site_refinement_flags_occupancy
_atom_site_disorder_assembly
_atom_site_disorder_group
Ho1 Ho 0.76416(2) 0.43938(2) 0.27741(2) 0.04056(7) Uani 1 1 d . . . . .
O9 O 0.9595(3) 0.53046(16) 0.29919(17) 0.0601(6) Uani 1 1 d . . . . .
O10 O 0.8426(2) 0.51122(14) 0.40218(14) 0.0533(6) Uani 1 1 d . . . . .
O1 O 0.6313(3) 0.55555(13) 0.25461(17) 0.0506(6) Uani 1 1 d . . . . .
O2 O 0.9604(3) 0.36532(14) 0.32802(16) 0.0558(6) Uani 1 1 d . . . . .
O11 O 1.0168(4) 0.5917(2) 0.4145(2) 0.0874(10) Uani 1 1 d . . . . .
N7 N 0.9430(3) 0.54618(17) 0.3736(2) 0.0533(7) Uani 1 1 d . . . . .
O6 O 0.8589(3) 0.37964(16) 0.15899(17) 0.0641(7) Uani 1 1 d . . . . .
N1 N 0.4136(3) 0.5900(2) 0.1985(2) 0.0589(7) Uani 1 1 d . . . . .
N3 N 0.7466(3) 0.35376(14) 0.40619(16) 0.0433(6) Uani 1 1 d . . . . .
C10 C 0.7303(4) 0.2667(2) 0.5472(2) 0.0603(9) Uani 1 1 d . . . . .
H10 H 0.726011 0.237574 0.594753 0.072 Uiso 1 1 calc R U . . .
O3 O 0.6275(3) 0.31870(16) 0.24636(19) 0.0692(7) Uani 1 1 d . . . . .
N4 N 1.0693(3) 0.26010(19) 0.3786(2) 0.0646(8) Uani 1 1 d . . . . .
C8 C 0.6329(3) 0.35749(17) 0.44801(19) 0.0442(7) Uani 1 1 d . . . . .
O7 O 0.8118(3) 0.49747(17) 0.14263(17) 0.0698(7) Uani 1 1 d . . . . .
N5 N 0.5346(3) 0.3508(2) 0.1960(2) 0.0691(10) Uani 1 1 d . . . . .
C11 C 0.8457(4) 0.2620(2) 0.5056(2) 0.0559(8) Uani 1 1 d . . . . .
H11 H 0.920390 0.230275 0.524697 0.067 Uiso 1 1 calc R U . . .
C3 C 0.3030(4) 0.4720(2) 0.4273(2) 0.0557(8) Uani 1 1 d . . . . .
H3 H 0.221176 0.478364 0.452190 0.067 Uiso 1 1 calc R U . . .
C9 C 0.6192(4) 0.31440(19) 0.5195(2) 0.0528(8) Uani 1 1 d . . . . .
O8 O 0.8792(4) 0.4326(2) 0.0404(2) 0.0898(11) Uani 1 1 d . . . . .
C12 C 0.8495(3) 0.30607(17) 0.4333(2) 0.0456(7) Uani 1 1 d . . . . .
O5 O 0.4261(4) 0.3165(2) 0.1707(3) 0.1202(16) Uani 1 1 d . . . . .
C2 C 0.3263(4) 0.5159(2) 0.3608(2) 0.0557(8) Uani 1 1 d . . . . .
H2 H 0.261460 0.552853 0.340733 0.067 Uiso 1 1 calc R U . . .
O4 O 0.5579(3) 0.41772(19) 0.17416(18) 0.0670(7) Uani 1 1 d . . . . .
N6 N 0.8508(4) 0.43671(19) 0.1112(2) 0.0595(8) Uani 1 1 d . . . . .
N2 N 0.5457(3) 0.45275(15) 0.34998(17) 0.0424(6) Uani 1 1 d . . . . .
C7 C 0.5233(3) 0.40986(18) 0.41705(19) 0.0439(7) Uani 1 1 d . . . . .
C4 C 0.4029(4) 0.4169(2) 0.4584(2) 0.0512(8) Uani 1 1 d . . . . .
C14 C 0.2597(4) 0.5795(3) 0.1824(3) 0.0764(13) Uani 1 1 d D . . . .
H14A H 0.218619 0.593709 0.232086 0.092 Uiso 0.706(10) 1 calc R U P A 1
H14B H 0.223140 0.614125 0.138453 0.092 Uiso 0.706(10) 1 calc R U P A 1
H14C H 0.233148 0.531733 0.206184 0.092 Uiso 0.294(10) 1 calc R U P A 2
H14D H 0.230550 0.578166 0.123013 0.092 Uiso 0.294(10) 1 calc R U P A 2
C6 C 0.4934(5) 0.3234(2) 0.5599(3) 0.0664(10) Uani 1 1 d . . . . .
H6 H 0.483694 0.295170 0.607421 0.080 Uiso 1 1 calc R U . . .
C5 C 0.3909(4) 0.3713(2) 0.5307(2) 0.0639(10) Uani 1 1 d . . . . .
H5 H 0.310713 0.375145 0.557624 0.077 Uiso 1 1 calc R U . . .
C16 C 0.4759(5) 0.6378(3) 0.1364(3) 0.0777(13) Uani 1 1 d . . . . .
H16A H 0.569853 0.653115 0.159175 0.093 Uiso 1 1 calc R U . . .
H16B H 0.419786 0.683463 0.125767 0.093 Uiso 1 1 calc R U . . .
C18 C 0.9670(3) 0.31069(19) 0.3780(2) 0.0490(7) Uani 1 1 d . . . . .
C13 C 0.5011(4) 0.55269(18) 0.2542(2) 0.0472(7) Uani 1 1 d . . . . .
C1 C 0.4496(3) 0.50472(19) 0.32268(19) 0.0449(7) Uani 1 1 d . . . . .
C21 C 1.1757(4) 0.2731(3) 0.3203(3) 0.0752(12) Uani 1 1 d . . . . .
H21A H 1.265163 0.251981 0.343990 0.090 Uiso 1 1 calc R U . . .
H21B H 1.188168 0.327387 0.313098 0.090 Uiso 1 1 calc R U . . .
C19 C 1.0776(5) 0.1840(3) 0.4207(3) 0.0804(13) Uani 1 1 d . . . . .
H19A H 0.984845 0.169923 0.433748 0.097 Uiso 1 1 calc R U . . .
H19B H 1.106794 0.146171 0.382641 0.097 Uiso 1 1 calc R U . . .
C22 C 1.1324(6) 0.2372(3) 0.2374(4) 0.0987(17) Uani 1 1 d . . . . .
H22A H 1.199164 0.250036 0.199910 0.148 Uiso 1 1 calc R U . . .
H22B H 1.041129 0.255540 0.215448 0.148 Uiso 1 1 calc R U . . .
H22C H 1.129112 0.182874 0.243609 0.148 Uiso 1 1 calc R U . . .
C17 C 0.4828(6) 0.5964(4) 0.0565(3) 0.1062(19) Uani 1 1 d . . . . .
H17A H 0.518997 0.629789 0.017262 0.159 Uiso 1 1 calc R U . . .
H17B H 0.390347 0.579693 0.034688 0.159 Uiso 1 1 calc R U . . .
H17C H 0.543561 0.553037 0.066177 0.159 Uiso 1 1 calc R U . . .
C20 C 1.1761(6) 0.1829(4) 0.4975(4) 0.118(2) Uani 1 1 d . . . . .
H20A H 1.270769 0.182979 0.483776 0.176 Uiso 1 1 calc R U . . .
H20B H 1.160551 0.137925 0.528782 0.176 Uiso 1 1 calc R U . . .
H20C H 1.161149 0.227143 0.530123 0.176 Uiso 1 1 calc R U . . .
C15 C 0.2139(7) 0.5026(5) 0.1588(5) 0.093(3) Uani 0.706(10) 1 d D . P A 1
H15A H 0.262590 0.485408 0.113794 0.140 Uiso 0.706(10) 1 calc R U P A 1
H15B H 0.114576 0.502680 0.141500 0.140 Uiso 0.706(10) 1 calc R U P A 1
H15C H 0.234423 0.469185 0.205504 0.140 Uiso 0.706(10) 1 calc R U P A 1
C16A C 0.1898(18) 0.6443(9) 0.2209(11) 0.090(6) Uani 0.294(10) 1 d D . P A 2
H16C H 0.222335 0.646646 0.279200 0.135 Uiso 0.294(10) 1 calc R U P A 2
H16D H 0.089829 0.636864 0.213371 0.135 Uiso 0.294(10) 1 calc R U P A 2
H16E H 0.212196 0.691089 0.194800 0.135 Uiso 0.294(10) 1 calc R U P A 2

loop_
_atom_site_aniso_label
_atom_site_aniso_U_11
_atom_site_aniso_U_22
_atom_site_aniso_U_33
_atom_site_aniso_U_23
_atom_site_aniso_U_13
_atom_site_aniso_U_12
Ho1 0.03618(10) 0.04473(11) 0.04122(10) -0.00266(5) 0.00652(6) -0.00086(5)
O9 0.0517(14) 0.0627(15) 0.0680(17) -0.0028(13) 0.0162(12) -0.0104(12)
O10 0.0493(13) 0.0588(14) 0.0518(13) -0.0056(11) 0.0063(10) -0.0032(11)
O1 0.0391(12) 0.0546(14) 0.0586(14) 0.0064(10) 0.0072(11) 0.0026(9)
O2 0.0467(13) 0.0578(14) 0.0650(15) 0.0083(12) 0.0146(11) 0.0103(11)
O11 0.078(2) 0.079(2) 0.099(2) -0.0212(19) -0.0140(18) -0.0241(17)
N7 0.0437(16) 0.0494(16) 0.0639(19) -0.0029(14) -0.0058(14) 0.0023(12)
O6 0.0707(17) 0.0675(17) 0.0561(15) -0.0063(13) 0.0165(13) 0.0032(13)
N1 0.0444(16) 0.0695(19) 0.0615(18) 0.0159(15) 0.0015(13) 0.0042(14)
N3 0.0428(14) 0.0390(13) 0.0482(14) -0.0029(11) 0.0056(11) 0.0016(11)
C10 0.079(3) 0.0507(19) 0.053(2) 0.0094(16) 0.0141(18) 0.0066(18)
O3 0.0782(19) 0.0629(16) 0.0683(17) -0.0099(14) 0.0159(15) -0.0175(14)
N4 0.0510(17) 0.065(2) 0.078(2) 0.0081(17) 0.0115(15) 0.0136(15)
C8 0.0481(17) 0.0402(15) 0.0446(16) -0.0035(13) 0.0066(13) -0.0015(13)
O7 0.084(2) 0.0666(17) 0.0618(16) 0.0014(13) 0.0226(14) -0.0014(15)
N5 0.0483(18) 0.093(3) 0.067(2) -0.037(2) 0.0103(16) -0.0086(18)
C11 0.061(2) 0.0475(19) 0.058(2) 0.0036(15) 0.0033(17) 0.0069(16)
C3 0.0450(18) 0.070(2) 0.055(2) -0.0038(17) 0.0151(15) 0.0079(16)
C9 0.065(2) 0.0431(17) 0.0521(18) -0.0015(14) 0.0134(16) -0.0012(15)
O8 0.099(3) 0.124(3) 0.0508(17) -0.0076(16) 0.0298(18) -0.006(2)
C12 0.0484(17) 0.0394(15) 0.0485(17) -0.0041(13) 0.0041(13) 0.0024(13)
O5 0.060(2) 0.114(3) 0.184(4) -0.074(3) -0.002(2) -0.0225(19)
C2 0.0422(17) 0.069(2) 0.057(2) 0.0012(17) 0.0094(15) 0.0111(16)
O4 0.0583(16) 0.0814(19) 0.0598(16) -0.0134(14) 0.0006(13) -0.0027(14)
N6 0.0500(18) 0.081(2) 0.0484(17) -0.0076(15) 0.0112(14) -0.0059(14)
N2 0.0398(14) 0.0466(14) 0.0412(14) -0.0025(11) 0.0060(11) -0.0002(11)
C7 0.0468(17) 0.0434(16) 0.0424(16) -0.0034(13) 0.0089(13) -0.0010(13)
C4 0.0491(18) 0.0537(18) 0.0528(19) -0.0034(15) 0.0140(15) -0.0011(15)
C14 0.043(2) 0.115(4) 0.070(3) 0.024(3) 0.0021(19) 0.007(2)
C6 0.082(3) 0.057(2) 0.066(2) 0.0131(18) 0.032(2) 0.004(2)
C5 0.068(2) 0.065(2) 0.064(2) 0.0047(18) 0.0308(19) 0.0013(19)
C16 0.058(2) 0.092(3) 0.083(3) 0.041(3) 0.005(2) 0.004(2)
C18 0.0443(17) 0.0479(18) 0.0534(18) -0.0047(15) 0.0001(14) 0.0033(14)
C13 0.0405(17) 0.0516(19) 0.0489(18) 0.0002(14) 0.0029(14) 0.0031(13)
C1 0.0382(15) 0.0530(18) 0.0433(16) -0.0035(13) 0.0044(12) 0.0024(13)
C21 0.050(2) 0.077(3) 0.101(3) 0.010(2) 0.018(2) 0.0178(19)
C19 0.075(3) 0.063(3) 0.105(4) 0.008(2) 0.016(3) 0.016(2)
C22 0.104(4) 0.096(4) 0.105(4) -0.012(3) 0.046(3) 0.004(3)
C17 0.085(4) 0.161(6) 0.075(3) 0.034(4) 0.019(3) 0.007(4)
C20 0.063(3) 0.160(6) 0.127(5) 0.059(5) 0.001(3) 0.026(3)
C15 0.058(4) 0.139(8) 0.080(5) 0.004(4) -0.004(3) -0.021(4)
C16A 0.073(10) 0.083(11) 0.120(14) 0.050(10) 0.033(9) 0.039(9)

loop_
_atom_type_symbol
_atom_type_description
_atom_type_scat_dispersion_real
_atom_type_scat_dispersion_imag
_atom_type_scat_source
C C 0.0013 0.0009 'International Tables Vol C Tables 4.2.6.8 and 6.1.1.4'
H H 0.0000 0.0000 'International Tables Vol C Tables 4.2.6.8 and 6.1.1.4'
Ho Ho -0.2487 3.1417 'International Tables Vol C Tables 4.2.6.8 and 6.1.1.4'
N N 0.0030 0.0020 'International Tables Vol C Tables 4.2.6.8 and 6.1.1.4'
O O 0.0058 0.0036 'International Tables Vol C Tables 4.2.6.8 and 6.1.1.4'

loop_
_geom_angle_atom_site_label_1
_geom_angle_atom_site_label_2
_geom_angle_atom_site_label_3
_geom_angle
_geom_angle_site_symmetry_1
_geom_angle_site_symmetry_3
_geom_angle_publ_flag
O9 Ho1 N7 26.00(9) . . ?
O9 Ho1 N3 112.56(9) . . ?
O9 Ho1 O3 161.67(10) . . ?
O9 Ho1 O7 69.17(10) . . ?
O9 Ho1 N5 160.83(11) . . ?
O9 Ho1 O4 137.29(11) . . ?
O9 Ho1 N2 122.09(9) . . ?
O10 Ho1 O9 52.11(8) . . ?
O10 Ho1 N7 26.11(9) . . ?
O10 Ho1 O6 140.11(9) . . ?
O10 Ho1 N3 71.02(9) . . ?
O10 Ho1 O3 135.14(9) . . ?
O10 Ho1 O7 116.40(9) . . ?
O10 Ho1 N5 143.72(9) . . ?
O10 Ho1 O4 142.27(9) . . ?
O10 Ho1 N2 75.89(9) . . ?
O1 Ho1 O9 81.38(9) . . ?
O1 Ho1 O10 78.05(9) . . ?
O1 Ho1 N7 78.49(9) . . ?
O1 Ho1 O6 118.69(10) . . ?
O1 Ho1 N3 122.04(8) . . ?
O1 Ho1 O3 115.51(11) . . ?
O1 Ho1 O7 70.65(9) . . ?
O1 Ho1 N5 91.51(11) . . ?
O1 Ho1 O4 70.13(10) . . ?
O1 Ho1 N2 62.71(8) . . ?
O2 Ho1 O9 75.29(10) . . ?
O2 Ho1 O10 80.88(9) . . ?
O2 Ho1 O1 155.14(9) . . ?
O2 Ho1 N7 76.78(9) . . ?
O2 Ho1 O6 71.41(9) . . ?
O2 Ho1 N3 61.63(8) . . ?
O2 Ho1 O3 88.81(10) . . ?
O2 Ho1 O7 107.97(9) . . ?
O2 Ho1 N5 113.33(12) . . ?
O2 Ho1 O4 134.04(10) . . ?
O2 Ho1 N2 124.10(9) . . ?
N7 Ho1 N5 167.00(9) . . ?
O6 Ho1 O9 92.54(10) . . ?
O6 Ho1 N7 116.82(10) . . ?
O6 Ho1 N3 116.52(9) . . ?
O6 Ho1 O3 73.44(10) . . ?
O6 Ho1 O7 50.87(10) . . ?
O6 Ho1 N5 75.22(10) . . ?
O6 Ho1 O4 75.20(10) . . ?
O6 Ho1 N2 143.74(9) . . ?
N3 Ho1 N7 91.94(9) . . ?
N3 Ho1 N5 86.32(11) . . ?
O3 Ho1 N7 157.42(10) . . ?
O3 Ho1 N3 65.75(9) . . ?
O3 Ho1 N5 26.01(11) . . ?
O3 Ho1 N2 74.39(9) . . ?
O7 Ho1 N7 92.76(10) . . ?
O7 Ho1 N3 167.17(9) . . ?
O7 Ho1 O3 108.34(10) . . ?
O7 Ho1 N5 91.69(11) . . ?
O7 Ho1 N2 127.93(10) . . ?
O4 Ho1 N7 148.05(10) . . ?
O4 Ho1 N3 109.46(10) . . ?
O4 Ho1 O3 51.40(11) . . ?
O4 Ho1 O7 71.64(11) . . ?
O4 Ho1 N5 25.65(11) . . ?
O4 Ho1 N2 71.85(10) . . ?
N2 Ho1 N7 99.23(9) . . ?
N2 Ho1 N3 62.84(8) . . ?
N2 Ho1 N5 68.54(9) . . ?
N7 O9 Ho1 95.72(19) . . ?
N7 O10 Ho1 96.96(19) . . ?
C13 O1 Ho1 118.4(2) . . ?
C18 O2 Ho1 128.7(2) . . ?
O9 N7 Ho1 58.28(17) . . ?
O9 N7 O10 115.2(3) . . ?
O10 N7 Ho1 56.93(16) . . ?
O11 N7 Ho1 179.1(3) . . ?
O11 N7 O9 122.3(3) . . ?
O11 N7 O10 122.5(4) . . ?
N6 O6 Ho1 98.0(2) . . ?
C14 N1 C16 115.0(3) . . ?
C13 N1 C14 126.4(3) . . ?
C13 N1 C16 117.7(3) . . ?
C8 N3 Ho1 120.6(2) . . ?
C12 N3 Ho1 121.0(2) . . ?
C12 N3 C8 118.4(3) . . ?
C11 C10 H10 119.5 . . ?
C11 C10 C9 120.9(3) . . ?
C9 C10 H10 119.5 . . ?
N5 O3 Ho1 93.6(2) . . ?
C18 N4 C21 117.1(3) . . ?
C18 N4 C19 127.1(3) . . ?
C21 N4 C19 115.0(3) . . ?
N3 C8 C9 123.3(3) . . ?
N3 C8 C7 117.0(3) . . ?
C9 C8 C7 119.7(3) . . ?
N6 O7 Ho1 95.8(2) . . ?
O3 N5 Ho1 60.40(18) . . ?
O5 N5 Ho1 170.6(3) . . ?
O5 N5 O3 119.9(5) . . ?
O5 N5 O4 122.5(4) . . ?
O4 N5 Ho1 58.11(18) . . ?
O4 N5 O3 117.6(3) . . ?
C10 C11 H11 120.7 . . ?
C10 C11 C12 118.7(3) . . ?
C12 C11 H11 120.7 . . ?
C2 C3 H3 120.0 . . ?
C2 C3 C4 120.1(3) . . ?
C4 C3 H3 120.0 . . ?
C10 C9 C8 116.7(3) . . ?
C10 C9 C6 124.6(3) . . ?
C8 C9 C6 118.6(3) . . ?
N3 C12 C11 122.0(3) . . ?
N3 C12 C18 110.2(3) . . ?
C11 C12 C18 127.8(3) . . ?
C3 C2 H2 120.3 . . ?
C3 C2 C1 119.4(3) . . ?
C1 C2 H2 120.3 . . ?
N5 O4 Ho1 96.2(2) . . ?
O6 N6 Ho1 56.59(17) . . ?
O7 N6 Ho1 58.72(18) . . ?
O7 N6 O6 115.1(3) . . ?
O8 N6 Ho1 175.6(3) . . ?
O8 N6 O6 121.9(3) . . ?
O8 N6 O7 123.0(4) . . ?
C7 N2 Ho1 122.5(2) . . ?
C1 N2 Ho1 119.1(2) . . ?
C1 N2 C7 118.4(3) . . ?
N2 C7 C8 117.0(3) . . ?
N2 C7 C4 123.3(3) . . ?
C4 C7 C8 119.7(3) . . ?
C3 C4 C5 123.9(3) . . ?
C7 C4 C3 116.7(3) . . ?
C7 C4 C5 119.3(3) . . ?
N1 C14 H14A 108.5 . . ?
N1 C14 H14B 108.5 . . ?
N1 C14 H14C 110.0 . . ?
N1 C14 H14D 110.0 . . ?
N1 C14 C16A 108.6(8) . . ?
H14A C14 H14B 107.5 . . ?
H14C C14 H14D 108.3 . . ?
C15 C14 N1 115.1(5) . . ?
C15 C14 H14A 108.5 . . ?
C15 C14 H14B 108.5 . . ?
C16A C14 H14C 110.0 . . ?
C16A C14 H14D 110.0 . . ?
C9 C6 H6 119.1 . . ?
C5 C6 C9 121.7(3) . . ?
C5 C6 H6 119.1 . . ?
C4 C5 H5 119.6 . . ?
C6 C5 C4 120.9(3) . . ?
C6 C5 H5 119.6 . . ?
N1 C16 H16A 109.2 . . ?
N1 C16 H16B 109.2 . . ?
N1 C16 C17 111.9(4) . . ?
H16A C16 H16B 107.9 . . ?
C17 C16 H16A 109.2 . . ?
C17 C16 H16B 109.2 . . ?
O2 C18 N4 120.0(3) . . ?
O2 C18 C12 115.9(3) . . ?
N4 C18 C12 124.0(3) . . ?
O1 C13 N1 122.2(3) . . ?
O1 C13 C1 115.4(3) . . ?
N1 C13 C1 122.3(3) . . ?
C2 C1 C13 127.1(3) . . ?
N2 C1 C2 122.1(3) . . ?
N2 C1 C13 110.4(3) . . ?
N4 C21 H21A 109.3 . . ?
N4 C21 H21B 109.3 . . ?
N4 C21 C22 111.5(4) . . ?
H21A C21 H21B 108.0 . . ?
C22 C21 H21A 109.3 . . ?
C22 C21 H21B 109.3 . . ?
N4 C19 H19A 109.0 . . ?
N4 C19 H19B 109.0 . . ?
H19A C19 H19B 107.8 . . ?
C20 C19 N4 113.0(5) . . ?
C20 C19 H19A 109.0 . . ?
C20 C19 H19B 109.0 . . ?
C21 C22 H22A 109.5 . . ?
C21 C22 H22B 109.5 . . ?
C21 C22 H22C 109.5 . . ?
H22A C22 H22B 109.5 . . ?
H22A C22 H22C 109.5 . . ?
H22B C22 H22C 109.5 . . ?
C16 C17 H17A 109.5 . . ?
C16 C17 H17B 109.5 . . ?
C16 C17 H17C 109.5 . . ?
H17A C17 H17B 109.5 . . ?
H17A C17 H17C 109.5 . . ?
H17B C17 H17C 109.5 . . ?
C19 C20 H20A 109.5 . . ?
C19 C20 H20B 109.5 . . ?
C19 C20 H20C 109.5 . . ?
H20A C20 H20B 109.5 . . ?
H20A C20 H20C 109.5 . . ?
H20B C20 H20C 109.5 . . ?
C14 C15 H15A 109.5 . . ?
C14 C15 H15B 109.5 . . ?
C14 C15 H15C 109.5 . . ?
H15A C15 H15B 109.5 . . ?
H15A C15 H15C 109.5 . . ?
H15B C15 H15C 109.5 . . ?
C14 C16A H16C 109.5 . . ?
C14 C16A H16D 109.5 . . ?
C14 C16A H16E 109.5 . . ?
H16C C16A H16D 109.5 . . ?
H16C C16A H16E 109.5 . . ?
H16D C16A H16E 109.5 . . ?

loop_
_geom_bond_atom_site_label_1
_geom_bond_atom_site_label_2
_geom_bond_distance
_geom_bond_site_symmetry_2
_geom_bond_publ_flag
Ho1 O9 2.456(3) . ?
Ho1 O10 2.426(2) . ?
Ho1 O1 2.411(2) . ?
Ho1 O2 2.353(2) . ?
Ho1 N7 2.873(3) . ?
Ho1 O6 2.454(3) . ?
Ho1 N3 2.594(3) . ?
Ho1 O3 2.511(3) . ?
Ho1 O7 2.501(3) . ?
Ho1 N5 2.883(3) . ?
Ho1 O4 2.462(3) . ?
Ho1 N2 2.531(3) . ?
O9 N7 1.266(4) . ?
O10 N7 1.274(4) . ?
O1 C13 1.248(4) . ?
O2 C18 1.252(4) . ?
O11 N7 1.211(4) . ?
O6 N6 1.264(4) . ?
N1 C14 1.478(5) . ?
N1 C16 1.488(5) . ?
N1 C13 1.329(5) . ?
N3 C8 1.351(4) . ?
N3 C12 1.329(4) . ?
C10 H10 0.9300 . ?
C10 C11 1.365(5) . ?
C10 C9 1.387(5) . ?
O3 N5 1.266(5) . ?
N4 C18 1.322(4) . ?
N4 C21 1.488(5) . ?
N4 C19 1.499(5) . ?
C8 C9 1.403(5) . ?
C8 C7 1.441(5) . ?
O7 N6 1.259(4) . ?
N5 O5 1.230(4) . ?
N5 O4 1.255(5) . ?
C11 H11 0.9300 . ?
C11 C12 1.410(5) . ?
C3 H3 0.9300 . ?
C3 C2 1.366(5) . ?
C3 C4 1.412(5) . ?
C9 C6 1.447(5) . ?
O8 N6 1.213(4) . ?
C12 C18 1.522(5) . ?
C2 H2 0.9300 . ?
C2 C1 1.410(4) . ?
N2 C7 1.360(4) . ?
N2 C1 1.335(4) . ?
C7 C4 1.407(4) . ?
C4 C5 1.435(5) . ?
C14 H14A 0.9700 . ?
C14 H14B 0.9700 . ?
C14 H14C 0.9700 . ?
C14 H14D 0.9700 . ?
C14 C15 1.457(9) . ?
C14 C16A 1.495(13) . ?
C6 H6 0.9300 . ?
C6 C5 1.337(6) . ?
C5 H5 0.9300 . ?
C16 H16A 0.9700 . ?
C16 H16B 0.9700 . ?
C16 C17 1.494(8) . ?
C13 C1 1.522(5) . ?
C21 H21A 0.9700 . ?
C21 H21B 0.9700 . ?
C21 C22 1.498(7) . ?
C19 H19A 0.9700 . ?
C19 H19B 0.9700 . ?
C19 C20 1.469(7) . ?
C22 H22A 0.9600 . ?
C22 H22B 0.9600 . ?
C22 H22C 0.9600 . ?
C17 H17A 0.9600 . ?
C17 H17B 0.9600 . ?
C17 H17C 0.9600 . ?
C20 H20A 0.9600 . ?
C20 H20B 0.9600 . ?
C20 H20C 0.9600 . ?
C15 H15A 0.9600 . ?
C15 H15B 0.9600 . ?
C15 H15C 0.9600 . ?
C16A H16C 0.9600 . ?
C16A H16D 0.9600 . ?
C16A H16E 0.9600 . ?

loop_
_geom_torsion_atom_site_label_1
_geom_torsion_atom_site_label_2
_geom_torsion_atom_site_label_3
_geom_torsion_atom_site_label_4
_geom_torsion
_geom_torsion_site_symmetry_1
_geom_torsion_site_symmetry_2
_geom_torsion_site_symmetry_3
_geom_torsion_site_symmetry_4
_geom_torsion_publ_flag
Ho1 O9 N7 O10 0.2(3) . . . . ?
Ho1 O9 N7 O11 -179.2(3) . . . . ?
Ho1 O10 N7 O9 -0.2(3) . . . . ?
Ho1 O10 N7 O11 179.2(3) . . . . ?
Ho1 O1 C13 N1 -137.3(3) . . . . ?
Ho1 O1 C13 C1 43.7(4) . . . . ?
Ho1 O2 C18 N4 157.1(3) . . . . ?
Ho1 O2 C18 C12 -20.8(4) . . . . ?
Ho1 O6 N6 O7 5.0(3) . . . . ?
Ho1 O6 N6 O8 -175.1(3) . . . . ?
Ho1 N3 C8 C9 -178.0(2) . . . . ?
Ho1 N3 C8 C7 0.8(4) . . . . ?
Ho1 N3 C12 C11 176.5(2) . . . . ?
Ho1 N3 C12 C18 -0.8(3) . . . . ?
Ho1 O3 N5 O5 -169.2(3) . . . . ?
Ho1 O3 N5 O4 10.6(3) . . . . ?
Ho1 O7 N6 O6 -4.9(3) . . . . ?
Ho1 O7 N6 O8 175.3(4) . . . . ?
Ho1 N2 C7 C8 2.4(4) . . . . ?
Ho1 N2 C7 C4 179.6(2) . . . . ?
Ho1 N2 C1 C2 -179.2(3) . . . . ?
Ho1 N2 C1 C13 -5.3(3) . . . . ?
O1 C13 C1 C2 149.7(4) . . . . ?
O1 C13 C1 N2 -23.7(4) . . . . ?
N1 C13 C1 C2 -29.3(5) . . . . ?
N1 C13 C1 N2 157.3(3) . . . . ?
N3 C8 C9 C10 0.5(5) . . . . ?
N3 C8 C9 C6 179.4(3) . . . . ?
N3 C8 C7 N2 -2.0(4) . . . . ?
N3 C8 C7 C4 -179.4(3) . . . . ?
N3 C12 C18 O2 12.0(4) . . . . ?
N3 C12 C18 N4 -165.8(3) . . . . ?
C10 C11 C12 N3 2.3(5) . . . . ?
C10 C11 C12 C18 179.1(3) . . . . ?
C10 C9 C6 C5 178.9(4) . . . . ?
O3 N5 O4 Ho1 -10.8(3) . . . . ?
C8 N3 C12 C11 -2.5(5) . . . . ?
C8 N3 C12 C18 -179.9(3) . . . . ?
C8 C9 C6 C5 0.2(6) . . . . ?
C8 C7 C4 C3 176.9(3) . . . . ?
C8 C7 C4 C5 -0.4(5) . . . . ?
C11 C10 C9 C8 -0.7(6) . . . . ?
C11 C10 C9 C6 -179.5(4) . . . . ?
C11 C12 C18 O2 -165.1(3) . . . . ?
C11 C12 C18 N4 17.1(6) . . . . ?
C3 C2 C1 N2 -0.6(6) . . . . ?
C3 C2 C1 C13 -173.4(3) . . . . ?
C3 C4 C5 C6 -175.9(4) . . . . ?
C9 C10 C11 C12 -0.6(6) . . . . ?
C9 C8 C7 N2 176.8(3) . . . . ?
C9 C8 C7 C4 -0.5(5) . . . . ?
C9 C6 C5 C4 -1.1(7) . . . . ?
C12 N3 C8 C9 1.1(5) . . . . ?
C12 N3 C8 C7 179.9(3) . . . . ?
O5 N5 O4 Ho1 168.9(3) . . . . ?
C2 C3 C4 C7 -0.7(6) . . . . ?
C2 C3 C4 C5 176.4(4) . . . . ?
N2 C7 C4 C3 -0.3(5) . . . . ?
N2 C7 C4 C5 -177.5(3) . . . . ?
C7 C8 C9 C10 -178.3(3) . . . . ?
C7 C8 C9 C6 0.6(5) . . . . ?
C7 N2 C1 C2 -0.4(5) . . . . ?
C7 N2 C1 C13 173.5(3) . . . . ?
C7 C4 C5 C6 1.2(6) . . . . ?
C4 C3 C2 C1 1.1(6) . . . . ?
C14 N1 C16 C17 -74.5(5) . . . . ?
C14 N1 C13 O1 167.8(4) . . . . ?
C14 N1 C13 C1 -13.3(6) . . . . ?
C16 N1 C14 C15 111.3(5) . . . . ?
C16 N1 C14 C16A -86.8(8) . . . . ?
C16 N1 C13 O1 -1.5(6) . . . . ?
C16 N1 C13 C1 177.5(4) . . . . ?
C18 N4 C21 C22 -88.9(5) . . . . ?
C18 N4 C19 C20 -104.2(5) . . . . ?
C13 N1 C14 C15 -58.1(6) . . . . ?
C13 N1 C14 C16A 103.7(8) . . . . ?
C13 N1 C16 C17 96.0(5) . . . . ?
C1 N2 C7 C8 -176.4(3) . . . . ?
C1 N2 C7 C4 0.8(5) . . . . ?
C21 N4 C18 O2 2.1(5) . . . . ?
C21 N4 C18 C12 179.9(3) . . . . ?
C21 N4 C19 C20 86.9(5) . . . . ?
C19 N4 C18 O2 -166.6(4) . . . . ?
C19 N4 C18 C12 11.1(6) . . . . ?
C19 N4 C21 C22 81.2(5) . . . . ?
